data_9017558
loop_
_publ_author_name
'Lussier, A. J.'
'Hawthorne, F. C.'

_publ_section_title
;
 Short-range constraints on chemical and structural variations in bavenite
 Sample: 13BAV
;
_journal_name_full 'Mineralogical Magazine'
_journal_page_first 213
_journal_page_last 239
_journal_volume 75
_journal_year 2011
_chemical_compound_source 'Londonderry, West Australia'
_chemical_formula_sum 'Al1.499 Be2.49 Ca3.953 H2 Na0.036 O28 Si9.011'
_chemical_name_mineral Bavenite
_space_group_IT_number 63
_space_group_name_Hall '-C 2c 2'
_space_group_name_H-M_alt 'C m c m'
_symmetry_space_group_name_H-M 'C m c m'
_cell_angle_alpha 90
_cell_angle_beta 90
_cell_angle_gamma 90
_cell_length_a 23.2164
_cell_length_b 5.0023
_cell_length_c 19.4447
_cell_formula_units_Z 4
_cell_volume 2258.218
_database_code_amcsd 0019879
_exptl_crystal_density_diffrn 2.721
_cod_data_source_file inputs/fixed/downloads/18/18384.cif
_cod_data_source_block 18384
_cod_original_formula_sum 'Na.036 Ca3.953 Si9.011 Be2.49 Al1.499 O28 H2'
_cod_database_code 9017558

loop_
_space_group_symop_operation_xyz
x,y,z
1/2+x,1/2+y,z
x,-y,1/2+z
1/2+x,1/2-y,1/2+z
-x,y,1/2-z
1/2-x,1/2+y,1/2-z
-x,y,z
1/2-x,1/2+y,z
x,-y,-z
1/2+x,1/2-y,-z
x,y,1/2-z
1/2+x,1/2+y,1/2-z
-x,-y,1/2+z
1/2-x,1/2-y,1/2+z
-x,-y,-z
1/2-x,1/2-y,-z

loop_
_atom_site_aniso_label
_atom_site_aniso_U_11
_atom_site_aniso_U_22
_atom_site_aniso_U_33
_atom_site_aniso_U_12
_atom_site_aniso_U_13
_atom_site_aniso_U_23
Na 0.01480 0.01200 0.01310 -0.00100 -0.00046 0.00117
Ca 0.01480 0.01200 0.01310 -0.00100 -0.00046 0.00117
SiT1 0.00920 0.00800 0.01090 0.00000 0.00000 0.00000
BeT2 0.01110 0.00830 0.01000 -0.00020 0.00000 0.00000
SiT3 0.01110 0.00790 0.00990 0.00000 0.00000 -0.00020
BeT3 0.01110 0.00790 0.00990 0.00000 0.00000 -0.00020
SiT4 0.01010 0.00660 0.00830 0.00000 0.00000 0.00010
AlT4 0.01010 0.00660 0.00830 0.00000 0.00000 0.00010
SiT5 0.01110 0.00880 0.01040 0.00000 0.00000 -0.00060
SiT6 0.01010 0.00790 0.01010 0.00015 0.00063 0.00061
O1 0.01520 0.00720 0.00960 0.00000 0.00000 -0.00100
O2 0.01250 0.00910 0.01940 0.00000 0.00000 0.00040
O3 0.01620 0.01500 0.01500 0.00360 0.00440 0.00100
O4 0.01650 0.01210 0.01470 0.00320 0.00130 -0.00200
O5 0.01560 0.01550 0.01140 0.00260 -0.00100 0.00040
O6 0.01460 0.00800 0.01630 0.00290 0.00270 0.00160
O7 0.01360 0.01170 0.01470 0.00210 0.00370 0.00290
O8 0.01160 0.00950 0.01700 0.00010 0.00000 0.00000
O9 0.00970 0.00900 0.01340 -0.00080 0.00000 0.00000

loop_
_atom_site_label
_atom_site_fract_x
_atom_site_fract_y
_atom_site_fract_z
_atom_site_occupancy
_atom_site_U_iso_or_equiv
Na 0.08358 0.24639 0.15279 0.00900 0.01325
Ca 0.08358 0.24639 0.15279 0.98825 0.01325
SiT1 0.00000 0.77740 0.25000 1.00000 0.00930
BeT2 0.12475 0.81580 0.25000 1.00000 0.00970
SiT3 0.00000 0.72300 0.10435 0.75500 0.00980
BeT3 0.00000 0.72300 0.10435 0.24500 0.00980
SiT4 0.09492 0.50000 0.00000 0.25050 0.00870
AlT4 0.09492 0.50000 0.00000 0.74950 0.00870
SiT5 0.17026 0.00000 0.00000 1.00000 0.01000
SiT6 0.21409 0.85757 0.14342 1.00000 0.00931
O1 0.00000 0.57540 0.18265 1.00000 0.01050
O2 0.00000 0.03630 0.11202 1.00000 0.01370
O3 0.05767 0.59800 0.07061 1.00000 0.01510
O4 0.13135 0.23280 0.03539 1.00000 0.01440
O5 0.20829 0.86690 0.06028 1.00000 0.01410
O6 0.23342 0.55750 0.16511 1.00000 0.01300
O7 0.15456 0.93170 0.18005 1.00000 0.01330
O8 0.12100 0.49030 0.25000 1.00000 0.01270
O9 0.05849 0.95370 0.25000 1.00000 0.01060
H8 0.16200 0.44200 0.25000 1.00000 0.01500

loop_
_cod_related_entry_id
_cod_related_entry_database
_cod_related_entry_code
1 AMCSD 0019879
